data_7013132
loop_
_publ_author_name
'Tapan Kanti Paine'
'Thomas Weyherm\"uller'
'Eberhard Bothe'
'Karl Wieghardt'
'Phalguni Chaudhuri'

_publ_section_title
;
 Manganese complexes of mixed O, X, O-donor ligands (X = S or Se):
 synthesis, characterization and catalytic reactivity
;
_journal_issue 15
_journal_name_full 'Dalton Trans.'
_journal_page_first 3136
_journal_page_last 3144
_journal_paper_doi 10.1039/b304765m
_journal_year 2003
_chemical_formula_sum 'C56 H80 Mn O4 S2'
_chemical_formula_weight 936.26
_chemical_name_systematic
; 
? 
;
_space_group_IT_number 56
_symmetry_cell_setting orthorhombic
_symmetry_Int_Tables_number 56
_symmetry_space_group_name_Hall '-P 2ab 2ac'
_symmetry_space_group_name_H-M 'P c c n'
_atom_sites_solution_hydrogens geom
_atom_sites_solution_primary direct
_atom_sites_solution_secondary difmap
_audit_creation_method SHELXL
_cell_angle_alpha 90.00
_cell_angle_beta 90.00
_cell_angle_gamma 90.00
_cell_formula_units_Z 4
_cell_length_a 19.6760(12)
_cell_length_b 15.4393(8)
_cell_length_c 17.8833(8)
_cell_measurement_reflns_used 39935
_cell_measurement_temperature 100(2)
_cell_volume 5432.7(5)
_computing_cell_refinement 'DENZO, Nonius Collect Software'
_computing_data_collection 'DENZO, Nonius Collect Software'
_computing_data_reduction 'DENZO, Nonius Collect Software'
_computing_structure_refinement 'SHELXL-93 (Sheldrick, 1993)'
_computing_structure_solution 'SHELXS-86 (Sheldrick, 1990)'
_diffrn_ambient_temperature 100(2)
_diffrn_measurement_device 'Nonius Kappa-CCD'
_diffrn_measurement_method '377 images at 1 deg in \w and 150 sec.'
_diffrn_radiation_monochromator graphite
_diffrn_radiation_source 'rotating Mo-anode'
_diffrn_radiation_type MoK\a
_diffrn_radiation_wavelength 0.71073
_diffrn_reflns_av_R_equivalents 0.1128
_diffrn_reflns_av_sigmaI/netI 0.0699
_diffrn_reflns_limit_h_max 24
_diffrn_reflns_limit_h_min -25
_diffrn_reflns_limit_k_max 20
_diffrn_reflns_limit_k_min -20
_diffrn_reflns_limit_l_max 23
_diffrn_reflns_limit_l_min -16
_diffrn_reflns_number 39935
_diffrn_reflns_theta_max 25.00
_diffrn_reflns_theta_min 2.83
_exptl_absorpt_coefficient_mu 0.361
_exptl_absorpt_correction_T_max 0.9862
_exptl_absorpt_correction_T_min 0.9313
_exptl_absorpt_correction_type 'Gaussian, face-indexed'
_exptl_crystal_colour black
_exptl_crystal_density_diffrn 1.145
_exptl_crystal_description 'opaque needle'
_exptl_crystal_F_000 2020
_exptl_crystal_size_max 0.28
_exptl_crystal_size_mid 0.05
_exptl_crystal_size_min 0.04
_refine_diff_density_max 0.296
_refine_diff_density_min -0.365
_refine_diff_density_rms 0.060
_refine_ls_extinction_method none
_refine_ls_goodness_of_fit_all 1.027
_refine_ls_goodness_of_fit_obs 1.088
_refine_ls_matrix_type full
_refine_ls_number_parameters 285
_refine_ls_number_reflns 4745
_refine_ls_number_restraints 0
_refine_ls_restrained_S_all 1.044
_refine_ls_restrained_S_obs 1.088
_refine_ls_R_factor_all 0.0947
_refine_ls_R_factor_obs 0.0522
_refine_ls_shift/esd_max 0.001
_refine_ls_shift/esd_mean 0.000
_refine_ls_structure_factor_coef Fsqd
_refine_ls_weighting_details 'w=1/[\s^2^(Fo^2^)+(0.0175P)^2^+7.4922P] where P=(Fo^2^+2Fc^2^)/3'
_refine_ls_weighting_scheme calc
_refine_ls_wR_factor_all 0.1016
_refine_ls_wR_factor_obs 0.0866
_reflns_number_observed 3281
_reflns_number_total 4781
_reflns_observed_criterion >2sigma(I)
_cod_data_source_file b304765m.txt
_cod_data_source_block 3
_cod_depositor_comments
;
The following automatic conversions were performed:
'_symmetry_cell_setting' value 'Orthorhombic' changed to 'orthorhombic'
according to '/home/saulius/struct/CIF-dictionaries/cif_core.dic'
dictionary named 'cif_core.dic' version 2.4.1 from 2010-06-29.

Automatic conversion script
Id: cif_fix_enum 1527 2010-12-29 10:47:43Z saulius 

The following automatic conversions were performed:

'_refine_ls_weighting_scheme' value 'calc
w=1/[\s^2^(Fo^2^)+(0.0175P)^2^+7.4922P] where P=(Fo^2^+2Fc^2^)/3' was
changed to 'calc'. New tag '_refine_ls_weighting_details' was
created. The value of the new tag was set to
'w=1/[\s^2^(Fo^2^)+(0.0175P)^2^+7.4922P] where P=(Fo^2^+2Fc^2^)/3'.

Automatic conversion script
Id: cif_fix_values 3143 2015-03-26 13:38:13Z robertas 
;
_cod_original_sg_symbol_H-M Pccn
_cod_database_code 7013132

loop_
_symmetry_equiv_pos_as_xyz
'x, y, z'
'-x+1/2, -y+1/2, z'
'-x, y+1/2, -z+1/2'
'x+1/2, -y, -z+1/2'
'-x, -y, -z'
'x-1/2, y-1/2, -z'
'x, -y-1/2, z-1/2'
'-x-1/2, y, z-1/2'

loop_
_atom_site_aniso_label
_atom_site_aniso_U_11
_atom_site_aniso_U_22
_atom_site_aniso_U_33
_atom_site_aniso_U_23
_atom_site_aniso_U_13
_atom_site_aniso_U_12
Mn1 0.0208(3) 0.0216(3) 0.0165(3) 0.000 0.000 -0.0045(3)
S1 0.0233(4) 0.0204(4) 0.0156(4) 0.0006(3) -0.0001(3) -0.0008(4)
O1 0.0221(11) 0.0284(12) 0.0156(11) 0.0008(8) -0.0020(8) -0.0079(9)
O2 0.0225(11) 0.0208(11) 0.0211(11) -0.0005(9) -0.0041(9) -0.0015(9)
C1 0.022(2) 0.015(2) 0.020(2) 0.0017(13) -0.0016(13) -0.0010(14)
C2 0.023(2) 0.016(2) 0.019(2) -0.0003(13) -0.0008(13) -0.0011(14)
C3 0.021(2) 0.019(2) 0.021(2) 0.0002(13) 0.0035(13) 0.0006(14)
C4 0.021(2) 0.016(2) 0.025(2) 0.0002(13) -0.0024(13) 0.0014(14)
C5 0.024(2) 0.017(2) 0.022(2) -0.0016(13) -0.0033(13) 0.0001(15)
C6 0.020(2) 0.017(2) 0.018(2) -0.0001(12) 0.0016(12) 0.0008(14)
C7 0.024(2) 0.027(2) 0.017(2) -0.0019(13) -0.0007(12) -0.0032(14)
C8 0.029(2) 0.051(2) 0.022(2) -0.005(2) 0.0012(14) -0.006(2)
C9 0.032(2) 0.033(2) 0.018(2) 0.0037(14) -0.0046(14) -0.006(2)
C10 0.040(2) 0.029(2) 0.021(2) -0.0057(14) -0.0037(14) -0.002(2)
C11 0.020(2) 0.025(2) 0.028(2) -0.0014(15) -0.0030(14) 0.0003(14)
C12 0.028(2) 0.033(2) 0.044(2) -0.002(2) -0.007(2) 0.004(2)
C13 0.024(2) 0.045(2) 0.036(2) -0.009(2) -0.007(2) -0.004(2)
C14 0.024(2) 0.029(2) 0.044(2) 0.001(2) -0.005(2) -0.005(2)
C15 0.025(2) 0.020(2) 0.015(2) 0.0028(12) 0.0018(12) -0.0063(14)
C16 0.022(2) 0.017(2) 0.018(2) 0.0007(13) 0.0024(13) -0.0003(13)
C17 0.020(2) 0.026(2) 0.014(2) 0.0015(13) 0.0009(12) -0.0007(14)
C18 0.020(2) 0.024(2) 0.017(2) 0.0002(13) 0.0028(13) -0.0038(14)
C19 0.026(2) 0.019(2) 0.022(2) 0.0005(13) 0.0055(13) 0.0000(14)
C20 0.023(2) 0.020(2) 0.015(2) 0.0015(12) 0.0023(12) -0.0011(14)
C21 0.025(2) 0.023(2) 0.026(2) -0.0001(14) -0.0050(14) 0.0030(15)
C22 0.039(2) 0.039(2) 0.028(2) 0.001(2) -0.010(2) 0.006(2)
C23 0.021(2) 0.040(2) 0.042(2) 0.000(2) -0.002(2) 0.000(2)
C24 0.028(2) 0.039(2) 0.037(2) -0.002(2) -0.012(2) 0.008(2)
C25 0.023(2) 0.026(2) 0.022(2) -0.0033(13) 0.0007(13) 0.0001(15)
C26 0.028(2) 0.028(2) 0.027(2) -0.0077(15) -0.0032(15) -0.003(2)
C27 0.025(2) 0.024(2) 0.034(2) -0.0041(14) 0.0008(14) -0.0034(15)
C28 0.032(2) 0.030(2) 0.026(2) -0.0072(14) 0.0001(14) -0.004(2)

loop_
_atom_site_label
_atom_site_type_symbol
_atom_site_fract_x
_atom_site_fract_y
_atom_site_fract_z
_atom_site_U_iso_or_equiv
_atom_site_thermal_displace_type
_atom_site_occupancy
_atom_site_calc_flag
_atom_site_refinement_flags
_atom_site_disorder_group
Mn1 Mn 0.2500 0.7500 0.04536(3) 0.0196(2) Uani 1 d S .
S1 S 0.33188(4) 0.79767(5) 0.13244(4) 0.0198(2) Uani 1 d . .
O1 O 0.31213(9) 0.78075(12) -0.02682(10) 0.0220(5) Uani 1 d . .
O2 O 0.21088(9) 0.86073(12) 0.05697(10) 0.0215(5) Uani 1 d . .
C1 C 0.37720(14) 0.7989(2) -0.0103(2) 0.0187(6) Uani 1 d . .
C2 C 0.42637(14) 0.8054(2) -0.0676(2) 0.0197(7) Uani 1 d . .
C3 C 0.49142(14) 0.8297(2) -0.0453(2) 0.0205(7) Uani 1 d . .
H3 H 0.52518(14) 0.8348(2) -0.0831(2) 0.025 Uiso 1 calc R .
C4 C 0.51091(14) 0.8472(2) 0.0287(2) 0.0208(7) Uani 1 d . .
C5 C 0.46220(14) 0.8358(2) 0.0837(2) 0.0210(7) Uani 1 d . .
H5 H 0.47354(14) 0.8440(2) 0.1348(2) 0.025 Uiso 1 calc R .
C6 C 0.39681(14) 0.8123(2) 0.06352(15) 0.0185(7) Uani 1 d . .
C7 C 0.40676(14) 0.7856(2) -0.1489(2) 0.0225(7) Uani 1 d . .
C8 C 0.4674(2) 0.7946(2) -0.2019(2) 0.0340(8) Uani 1 d . .
H8A H 0.4529(2) 0.7815(2) -0.2531(2) 0.051 Uiso 1 calc R .
H8B H 0.5032(2) 0.7541(2) -0.1869(2) 0.051 Uiso 1 calc R .
H8C H 0.4849(2) 0.8540(2) -0.1997(2) 0.051 Uiso 1 calc R .
C9 C 0.3509(2) 0.8481(2) -0.1759(2) 0.0275(8) Uani 1 d . .
H9A H 0.3114(2) 0.8437(2) -0.1428(2) 0.041 Uiso 1 calc R .
H9B H 0.3375(2) 0.8329(2) -0.2270(2) 0.041 Uiso 1 calc R .
H9C H 0.3683(2) 0.9076(2) -0.1750(2) 0.041 Uiso 1 calc R .
C10 C 0.3814(2) 0.6916(2) -0.1537(2) 0.0299(8) Uani 1 d . .
H10A H 0.3425(2) 0.6839(2) -0.1201(2) 0.045 Uiso 1 calc R .
H10B H 0.4180(2) 0.6521(2) -0.1388(2) 0.045 Uiso 1 calc R .
H10C H 0.3676(2) 0.6787(2) -0.2051(2) 0.045 Uiso 1 calc R .
C11 C 0.58408(14) 0.8761(2) 0.0464(2) 0.0243(7) Uani 1 d . .
C12 C 0.6326(2) 0.8005(2) 0.0313(2) 0.0349(8) Uani 1 d . .
H12A H 0.6197(2) 0.7510(2) 0.0624(2) 0.052 Uiso 1 calc R .
H12B H 0.6792(2) 0.8181(2) 0.0433(2) 0.052 Uiso 1 calc R .
H12C H 0.6299(2) 0.7842(2) -0.0216(2) 0.052 Uiso 1 calc R .
C13 C 0.5907(2) 0.9037(2) 0.1289(2) 0.0348(8) Uani 1 d . .
H13A H 0.5598(2) 0.9521(2) 0.1389(2) 0.052 Uiso 1 calc R .
H13B H 0.6376(2) 0.9219(2) 0.1388(2) 0.052 Uiso 1 calc R .
H13C H 0.5791(2) 0.8548(2) 0.1613(2) 0.052 Uiso 1 calc R .
C14 C 0.6043(2) 0.9536(2) -0.0024(2) 0.0326(8) Uani 1 d . .
H14A H 0.5733(2) 1.0020(2) 0.0073(2) 0.049 Uiso 1 calc R .
H14B H 0.6017(2) 0.9372(2) -0.0552(2) 0.049 Uiso 1 calc R .
H14C H 0.6509(2) 0.9711(2) 0.0097(2) 0.049 Uiso 1 calc R .
C15 C 0.23474(14) 0.9181(2) 0.10723(15) 0.0197(7) Uani 1 d . .
C16 C 0.29549(14) 0.9017(2) 0.1453(2) 0.0189(7) Uani 1 d . .
C17 C 0.32498(14) 0.9600(2) 0.19469(15) 0.0199(7) Uani 1 d . .
H17 H 0.36623(14) 0.9457(2) 0.21938(15) 0.024 Uiso 1 calc R .
C18 C 0.29423(14) 1.0387(2) 0.2077(2) 0.0203(7) Uani 1 d . .
C19 C 0.23135(14) 1.0534(2) 0.1719(2) 0.0224(7) Uani 1 d . .
H19 H 0.20871(14) 1.1064(2) 0.1823(2) 0.027 Uiso 1 calc R .
C20 C 0.20009(14) 0.9967(2) 0.1228(2) 0.0195(7) Uani 1 d . .
C21 C 0.1310(2) 1.0160(2) 0.0866(2) 0.0247(7) Uani 1 d . .
C22 C 0.1390(2) 1.0229(2) 0.0016(2) 0.0352(9) Uani 1 d . .
H22A H 0.1582(2) 0.9689(2) -0.0179(2) 0.053 Uiso 1 calc R .
H22B H 0.1694(2) 1.0712(2) -0.0104(2) 0.053 Uiso 1 calc R .
H22C H 0.0944(2) 1.0332(2) -0.0213(2) 0.053 Uiso 1 calc R .
C23 C 0.0800(2) 0.9435(2) 0.1061(2) 0.0346(8) Uani 1 d . .
H23A H 0.0752(2) 0.9395(2) 0.1606(2) 0.052 Uiso 1 calc R .
H23B H 0.0967(2) 0.8882(2) 0.0865(2) 0.052 Uiso 1 calc R .
H23C H 0.0358(2) 0.9567(2) 0.0838(2) 0.052 Uiso 1 calc R .
C24 C 0.1009(2) 1.1016(2) 0.1150(2) 0.0347(9) Uani 1 d . .
H24A H 0.0953(2) 1.0988(2) 0.1694(2) 0.052 Uiso 1 calc R .
H24B H 0.0566(2) 1.1113(2) 0.0914(2) 0.052 Uiso 1 calc R .
H24C H 0.1316(2) 1.1493(2) 0.1023(2) 0.052 Uiso 1 calc R .
C25 C 0.32551(15) 1.1069(2) 0.2595(2) 0.0235(7) Uani 1 d . .
C26 C 0.39075(15) 1.0750(2) 0.2966(2) 0.0279(7) Uani 1 d . .
H26A H 0.40893(15) 1.1206(2) 0.3291(2) 0.042 Uiso 1 calc R .
H26B H 0.42430(15) 1.0607(2) 0.2580(2) 0.042 Uiso 1 calc R .
H26C H 0.38090(15) 1.0233(2) 0.3265(2) 0.042 Uiso 1 calc R .
C27 C 0.3416(2) 1.1881(2) 0.2133(2) 0.0276(7) Uani 1 d . .
H27A H 0.3000(2) 1.2091(2) 0.1893(2) 0.041 Uiso 1 calc R .
H27B H 0.3754(2) 1.1738(2) 0.1750(2) 0.041 Uiso 1 calc R .
H27C H 0.3598(2) 1.2333(2) 0.2463(2) 0.041 Uiso 1 calc R .
C28 C 0.2746(2) 1.1302(2) 0.3217(2) 0.0291(8) Uani 1 d . .
H28A H 0.2322(2) 1.1509(2) 0.2992(2) 0.044 Uiso 1 calc R .
H28B H 0.2939(2) 1.1757(2) 0.3534(2) 0.044 Uiso 1 calc R .
H28C H 0.2653(2) 1.0787(2) 0.3521(2) 0.044 Uiso 1 calc R .

loop_
_atom_type_symbol
_atom_type_description
_atom_type_scat_dispersion_real
_atom_type_scat_dispersion_imag
_atom_type_scat_source
C C 0.0033 0.0016 'International Tables Vol C Tables 4.2.6.8 and 6.1.1.4'
H H 0.0000 0.0000 'International Tables Vol C Tables 4.2.6.8 and 6.1.1.4'
O O 0.0106 0.0060 'International Tables Vol C Tables 4.2.6.8 and 6.1.1.4'
S S 0.1246 0.1234 'International Tables Vol C Tables 4.2.6.8 and 6.1.1.4'
Mn Mn 0.3368 0.7283 'International Tables Vol C Tables 4.2.6.8 and 6.1.1.4'

loop_
_geom_angle_atom_site_label_1
_geom_angle_atom_site_label_2
_geom_angle_atom_site_label_3
_geom_angle
_geom_angle_site_symmetry_1
_geom_angle_site_symmetry_3
_geom_angle_publ_flag
O1 Mn1 O1 90.91(11) 2_565 . ?
O1 Mn1 O2 92.29(8) 2_565 . ?
O1 Mn1 O2 96.57(8) . . ?
O1 Mn1 O2 96.58(8) 2_565 2_565 ?
O1 Mn1 O2 92.29(8) . 2_565 ?
O2 Mn1 O2 167.36(12) . 2_565 ?
O1 Mn1 S1 85.92(6) 2_565 2_565 ?
O1 Mn1 S1 175.96(6) . 2_565 ?
O2 Mn1 S1 86.06(6) . 2_565 ?
O2 Mn1 S1 85.60(6) 2_565 2_565 ?
O1 Mn1 S1 175.96(6) 2_565 . ?
O1 Mn1 S1 85.92(6) . . ?
O2 Mn1 S1 85.60(6) . . ?
O2 Mn1 S1 86.06(6) 2_565 . ?
S1 Mn1 S1 97.35(4) 2_565 . ?
C16 S1 C6 105.29(13) . . ?
C16 S1 Mn1 95.32(10) . . ?
C6 S1 Mn1 94.14(9) . . ?
C1 O1 Mn1 122.2(2) . . ?
C15 O2 Mn1 121.8(2) . . ?
O1 C1 C6 120.3(2) . . ?
O1 C1 C2 120.5(2) . . ?
C6 C1 C2 119.2(3) . . ?
C3 C2 C1 116.2(3) . . ?
C3 C2 C7 123.7(3) . . ?
C1 C2 C7 120.0(2) . . ?
C2 C3 C4 124.9(3) . . ?
C5 C4 C3 117.1(3) . . ?
C5 C4 C11 122.6(3) . . ?
C3 C4 C11 120.3(3) . . ?
C4 C5 C6 119.5(3) . . ?
C5 C6 C1 123.0(3) . . ?
C5 C6 S1 121.1(2) . . ?
C1 C6 S1 115.9(2) . . ?
C8 C7 C2 111.9(2) . . ?
C8 C7 C10 107.7(2) . . ?
C2 C7 C10 108.8(2) . . ?
C8 C7 C9 107.8(2) . . ?
C2 C7 C9 110.6(2) . . ?
C10 C7 C9 110.0(2) . . ?
C12 C11 C14 109.4(3) . . ?
C12 C11 C4 109.0(2) . . ?
C14 C11 C4 110.6(2) . . ?
C12 C11 C13 109.1(3) . . ?
C14 C11 C13 107.8(3) . . ?
C4 C11 C13 110.9(2) . . ?
O2 C15 C16 120.3(3) . . ?
O2 C15 C20 121.7(2) . . ?
C16 C15 C20 118.0(3) . . ?
C17 C16 C15 123.3(3) . . ?
C17 C16 S1 120.1(2) . . ?
C15 C16 S1 116.4(2) . . ?
C18 C17 C16 119.8(3) . . ?
C17 C18 C19 116.8(3) . . ?
C17 C18 C25 122.2(3) . . ?
C19 C18 C25 121.0(3) . . ?
C20 C19 C18 125.1(3) . . ?
C19 C20 C15 116.9(3) . . ?
C19 C20 C21 122.5(3) . . ?
C15 C20 C21 120.6(2) . . ?
C22 C21 C24 107.9(3) . . ?
C22 C21 C20 109.9(2) . . ?
C24 C21 C20 111.7(2) . . ?
C22 C21 C23 110.0(3) . . ?
C24 C21 C23 107.4(3) . . ?
C20 C21 C23 109.8(2) . . ?
C26 C25 C18 112.2(2) . . ?
C26 C25 C27 108.9(2) . . ?
C18 C25 C27 108.6(2) . . ?
C26 C25 C28 108.0(2) . . ?
C18 C25 C28 109.6(2) . . ?
C27 C25 C28 109.4(2) . . ?

loop_
_geom_bond_atom_site_label_1
_geom_bond_atom_site_label_2
_geom_bond_distance
_geom_bond_site_symmetry_2
_geom_bond_publ_flag
Mn1 O1 1.840(2) 2_565 ?
Mn1 O1 1.840(2) . ?
Mn1 O2 1.886(2) . ?
Mn1 O2 1.886(2) 2_565 ?
Mn1 S1 2.3585(8) 2_565 ?
Mn1 S1 2.3586(8) . ?
S1 C16 1.774(3) . ?
S1 C6 1.789(3) . ?
O1 C1 1.343(3) . ?
O2 C15 1.346(3) . ?
C1 C6 1.391(4) . ?
C1 C2 1.413(4) . ?
C2 C3 1.392(4) . ?
C2 C7 1.535(4) . ?
C3 C4 1.406(4) . ?
C4 C5 1.384(4) . ?
C4 C11 1.540(4) . ?
C5 C6 1.385(4) . ?
C7 C8 1.531(4) . ?
C7 C10 1.537(4) . ?
C7 C9 1.540(4) . ?
C11 C12 1.531(4) . ?
C11 C14 1.533(4) . ?
C11 C13 1.541(4) . ?
C15 C16 1.399(4) . ?
C15 C20 1.419(4) . ?
C16 C17 1.388(4) . ?
C17 C18 1.376(4) . ?
C18 C19 1.412(4) . ?
C18 C25 1.533(4) . ?
C19 C20 1.384(4) . ?
C20 C21 1.535(4) . ?
C21 C22 1.532(4) . ?
C21 C24 1.534(4) . ?
C21 C23 1.543(4) . ?
C25 C26 1.526(4) . ?
C25 C27 1.534(4) . ?
C25 C28 1.539(4) . ?
